data_2208788
loop_
_publ_author_name
'Xiao-Hua Zeng'
'Hong-Mei Wang'
'Ming-Wu Ding'
'Hong-Wu He'

_publ_section_title 3-Benzyl-6-isopropyl-5-methoxy-3<i>H</i>-1,2,3-triazolo[4,5-<i>d</i>]pyrimidin-7(6<i>H</i>)-one
_journal_coeditor_code BH2011
_journal_issue 5
_journal_name_full 'Acta Crystallographica Section E'
_journal_page_first o1888
_journal_page_last o1890
_journal_paper_doi 10.1107/S160053680601292X
_journal_volume 62
_journal_year 2006
_chemical_formula_iupac 'C15 H17 N5 O2'
_chemical_formula_moiety 'C15 H17 N5 O2'
_chemical_formula_sum 'C15 H17 N5 O2'
_chemical_formula_weight 299.34
_chemical_melting_point 395
_chemical_name_systematic
;
3-Benzyl-6-isopropyl-5-methoxy-3H-1,2,3-triazolo[4,5-d]pyrimidin-7(6H)-one
;
_space_group_IT_number 2
_symmetry_cell_setting triclinic
_symmetry_space_group_name_Hall '-P 1'
_symmetry_space_group_name_H-M 'P -1'
_atom_sites_solution_hydrogens geom
_atom_sites_solution_primary direct
_atom_sites_solution_secondary difmap
_audit_creation_method SHELXL97
_cell_angle_alpha 102.369(2)
_cell_angle_beta 103.511(2)
_cell_angle_gamma 92.883(2)
_cell_formula_units_Z 2
_cell_length_a 7.0800(8)
_cell_length_b 8.7574(10)
_cell_length_c 13.0492(15)
_cell_measurement_reflns_used 2691
_cell_measurement_temperature 292(2)
_cell_measurement_theta_max 24.93
_cell_measurement_theta_min 3.02
_cell_volume 764.13(15)
_computing_cell_refinement 'SAINT (Bruker, 2001)'
_computing_data_collection 'SMART (Bruker, 2001)'
_computing_data_reduction SAINT
_computing_molecular_graphics 'PLATON (Spek, 2003)'
_computing_publication_material 'SHELXTL (Bruker, 2001)'
_computing_structure_refinement 'SHELXL97 (Sheldrick, 1997)'
_computing_structure_solution 'SHELXS97 (Sheldrick, 1997)'
_diffrn_ambient_temperature 292(2)
_diffrn_measured_fraction_theta_full 0.986
_diffrn_measured_fraction_theta_max 0.986
_diffrn_measurement_device_type 'Bruker SMART CCD area-detector'
_diffrn_measurement_method '\f and \w'
_diffrn_radiation_monochromator graphite
_diffrn_radiation_source 'fine-focus sealed tube'
_diffrn_radiation_type MoK\a
_diffrn_radiation_wavelength 0.71073
_diffrn_reflns_av_R_equivalents 0.0547
_diffrn_reflns_av_sigmaI/netI 0.0459
_diffrn_reflns_limit_h_max 9
_diffrn_reflns_limit_h_min -9
_diffrn_reflns_limit_k_max 11
_diffrn_reflns_limit_k_min -11
_diffrn_reflns_limit_l_max 16
_diffrn_reflns_limit_l_min -16
_diffrn_reflns_number 8856
_diffrn_reflns_theta_full 27.50
_diffrn_reflns_theta_max 27.50
_diffrn_reflns_theta_min 1.65
_exptl_absorpt_coefficient_mu 0.091
_exptl_absorpt_correction_type none
_exptl_absorpt_process_details '(SADABS; Sheldrick, 1996)'
_exptl_crystal_colour colourless
_exptl_crystal_density_diffrn 1.301
_exptl_crystal_density_method 'not measured'
_exptl_crystal_description block
_exptl_crystal_F_000 316
_exptl_crystal_size_max 0.30
_exptl_crystal_size_mid 0.20
_exptl_crystal_size_min 0.10
_refine_diff_density_max 0.230
_refine_diff_density_min -0.297
_refine_ls_extinction_method none
_refine_ls_goodness_of_fit_ref 0.965
_refine_ls_hydrogen_treatment constr
_refine_ls_matrix_type full
_refine_ls_number_parameters 202
_refine_ls_number_reflns 3454
_refine_ls_number_restraints 0
_refine_ls_restrained_S_all 0.965
_refine_ls_R_factor_all 0.0744
_refine_ls_R_factor_gt 0.0559
_refine_ls_shift/su_max 0.000
_refine_ls_shift/su_mean 0.000
_refine_ls_structure_factor_coef Fsqd
_refine_ls_weighting_details 'calc w = 1/[\s^2^(Fo^2^)+(0.086P)^2^] where P=(Fo^2^+2Fc^2^)/3'
_refine_ls_weighting_scheme calc
_refine_ls_wR_factor_gt 0.1341
_refine_ls_wR_factor_ref 0.1452
_reflns_number_gt 2475
_reflns_number_total 3454
_reflns_threshold_expression I>2\s(I)
_cod_data_source_file bh2011.cif
_cod_data_source_block I
_cod_database_code 2208788
_cod_database_fobs_code 2208788

loop_
_symmetry_equiv_pos_as_xyz
'x, y, z'
'-x, -y, -z'

loop_
_atom_site_type_symbol
_atom_site_label
_atom_site_fract_x
_atom_site_fract_y
_atom_site_fract_z
_atom_site_U_iso_or_equiv
_atom_site_adp_type
_atom_site_calc_flag
_atom_site_refinement_flags
_atom_site_occupancy
C C1 0.2782(2) 0.61421(19) 0.67208(13) 0.0556(4) Uani d . 1
H H1 0.3389 0.5764 0.7316 0.067 Uiso calc R 1
C C2 0.3776(3) 0.6322(2) 0.59563(15) 0.0669(5) Uani d . 1
H H2 0.5049 0.6058 0.6037 0.080 Uiso calc R 1
C C3 0.2912(3) 0.6883(2) 0.50816(15) 0.0717(5) Uani d . 1
H H3 0.3598 0.7010 0.4573 0.086 Uiso calc R 1
C C4 0.1022(3) 0.7260(2) 0.49561(15) 0.0708(5) Uani d . 1
H H4 0.0419 0.7629 0.4356 0.085 Uiso calc R 1
C C5 0.0026(3) 0.70911(19) 0.57174(13) 0.0575(4) Uani d . 1
H H5 -0.1244 0.7364 0.5634 0.069 Uiso calc R 1
C C6 0.0882(2) 0.65220(17) 0.66051(11) 0.0460(4) Uani d . 1
C C7 -0.0293(2) 0.6317(2) 0.74010(12) 0.0562(4) Uani d . 1
H H7A -0.0754 0.7317 0.7662 0.067 Uiso calc R 1
H H7B -0.1432 0.5574 0.7022 0.067 Uiso calc R 1
C C8 0.1750(2) 0.66179(16) 0.93074(11) 0.0386(3) Uani d . 1
C C9 0.2366(2) 0.55336(15) 0.98909(11) 0.0403(3) Uani d . 1
C C10 0.3343(2) 0.60378(16) 1.10089(12) 0.0416(3) Uani d . 1
C C11 0.2999(2) 0.86568(15) 1.06526(11) 0.0392(3) Uani d . 1
C C12 0.2904(2) 1.12757(17) 1.04446(14) 0.0528(4) Uani d . 1
H H12A 0.3388 1.1017 0.9807 0.079 Uiso calc R 1
H H12B 0.3434 1.2321 1.0846 0.079 Uiso calc R 1
H H12C 0.1504 1.1221 1.0238 0.079 Uiso calc R 1
C C13 0.4546(3) 0.83833(19) 1.25289(13) 0.0628(5) Uani d . 1
H H13 0.4702 0.7483 1.2865 0.075 Uiso calc R 1
C C14 0.6594(3) 0.9168(2) 1.27075(17) 0.0852(7) Uani d . 1
H H14A 0.7331 0.8462 1.2329 0.128 Uiso calc R 1
H H14B 0.7223 0.9432 1.3468 0.128 Uiso calc R 1
H H14C 0.6524 1.0108 1.2439 0.128 Uiso calc R 1
C C15 0.3221(3) 0.9396(2) 1.30892(15) 0.0830(6) Uani d . 1
H H15A 0.3245 1.0403 1.2910 0.125 Uiso calc R 1
H H15B 0.3676 0.9535 1.3860 0.125 Uiso calc R 1
H H15C 0.1910 0.8887 1.2851 0.125 Uiso calc R 1
N N1 0.07521(18) 0.57722(14) 0.83268(10) 0.0476(3) Uani d . 1
N N2 0.0768(2) 0.42053(15) 0.83065(11) 0.0551(4) Uani d . 1
N N3 0.1742(2) 0.40548(14) 0.92482(11) 0.0512(3) Uani d . 1
N N4 0.20552(17) 0.82079(13) 0.96405(10) 0.0415(3) Uani d . 1
N N5 0.36121(18) 0.77107(13) 1.13574(9) 0.0429(3) Uani d . 1
O O1 0.38855(17) 0.52165(12) 1.16447(9) 0.0563(3) Uani d . 1
O O2 0.34870(16) 1.01695(11) 1.11139(9) 0.0518(3) Uani d . 1

loop_
_atom_site_aniso_label
_atom_site_aniso_U_11
_atom_site_aniso_U_22
_atom_site_aniso_U_33
_atom_site_aniso_U_12
_atom_site_aniso_U_13
_atom_site_aniso_U_23
C1 0.0543(10) 0.0589(10) 0.0491(9) 0.0089(8) 0.0043(7) 0.0117(8)
C2 0.0580(11) 0.0736(12) 0.0690(12) 0.0085(9) 0.0193(9) 0.0127(10)
C3 0.0886(15) 0.0701(13) 0.0588(11) -0.0013(10) 0.0252(10) 0.0153(9)
C4 0.0906(15) 0.0683(12) 0.0526(11) 0.0051(10) 0.0075(10) 0.0242(9)
C5 0.0609(10) 0.0563(10) 0.0502(10) 0.0087(8) 0.0019(8) 0.0142(8)
C6 0.0510(9) 0.0403(8) 0.0381(8) 0.0022(6) 0.0007(6) 0.0029(6)
C7 0.0534(10) 0.0671(11) 0.0442(9) 0.0119(8) 0.0032(7) 0.0133(8)
C8 0.0417(8) 0.0358(7) 0.0402(8) 0.0047(6) 0.0130(6) 0.0093(6)
C9 0.0465(8) 0.0300(7) 0.0462(8) 0.0053(6) 0.0135(6) 0.0105(6)
C10 0.0475(8) 0.0319(7) 0.0481(9) 0.0066(6) 0.0121(6) 0.0144(6)
C11 0.0455(8) 0.0291(7) 0.0458(8) 0.0058(6) 0.0133(6) 0.0123(6)
C12 0.0616(10) 0.0327(8) 0.0705(11) 0.0088(7) 0.0204(8) 0.0205(7)
C13 0.0984(14) 0.0402(9) 0.0409(9) 0.0070(9) 0.0011(8) 0.0086(7)
C14 0.0795(14) 0.0688(13) 0.0781(14) 0.0102(11) -0.0167(11) -0.0062(11)
C15 0.1261(18) 0.0707(13) 0.0565(12) 0.0084(12) 0.0382(12) 0.0078(10)
N1 0.0522(7) 0.0437(7) 0.0434(7) 0.0054(6) 0.0070(6) 0.0079(6)
N2 0.0669(9) 0.0396(7) 0.0531(8) 0.0019(6) 0.0098(7) 0.0053(6)
N3 0.0646(8) 0.0357(7) 0.0509(8) 0.0031(6) 0.0119(6) 0.0081(6)
N4 0.0476(7) 0.0341(6) 0.0453(7) 0.0069(5) 0.0111(5) 0.0150(5)
N5 0.0549(7) 0.0320(6) 0.0404(7) 0.0043(5) 0.0070(5) 0.0108(5)
O1 0.0762(8) 0.0387(6) 0.0527(7) 0.0092(5) 0.0036(5) 0.0207(5)
O2 0.0701(7) 0.0283(5) 0.0552(7) 0.0038(5) 0.0099(5) 0.0126(5)

loop_
_atom_type_symbol
_atom_type_description
_atom_type_scat_dispersion_real
_atom_type_scat_dispersion_imag
_atom_type_scat_source
C C 0.0033 0.0016 'International Tables Vol C Tables 4.2.6.8 and 6.1.1.4'
H H 0.0000 0.0000 'International Tables Vol C Tables 4.2.6.8 and 6.1.1.4'
N N 0.0061 0.0033 'International Tables Vol C Tables 4.2.6.8 and 6.1.1.4'
O O 0.0106 0.0060 'International Tables Vol C Tables 4.2.6.8 and 6.1.1.4'

loop_
_geom_angle_atom_site_label_1
_geom_angle_atom_site_label_2
_geom_angle_atom_site_label_3
_geom_angle
_geom_angle_publ_flag
C2 C1 C6 120.13(16) ?
C2 C1 H1 119.9 ?
C6 C1 H1 119.9 ?
C3 C2 C1 120.75(18) ?
C3 C2 H2 119.6 ?
C1 C2 H2 119.6 ?
C2 C3 C4 119.64(18) ?
C2 C3 H3 120.2 ?
C4 C3 H3 120.2 ?
C5 C4 C3 119.91(17) ?
C5 C4 H4 120.0 ?
C3 C4 H4 120.0 ?
C4 C5 C6 121.01(17) ?
C4 C5 H5 119.5 ?
C6 C5 H5 119.5 ?
C5 C6 C1 118.56(15) ?
C5 C6 C7 118.90(14) ?
C1 C6 C7 122.54(14) ?
N1 C7 C6 114.88(13) ?
N1 C7 H7A 108.5 ?
C6 C7 H7A 108.5 ?
N1 C7 H7B 108.5 ?
C6 C7 H7B 108.5 ?
H7A C7 H7B 107.5 ?
N1 C8 N4 126.96(13) ?
N1 C8 C9 105.16(13) ?
N4 C8 C9 127.88(13) ?
C8 C9 N3 109.01(13) ?
C8 C9 C10 119.92(13) ?
N3 C9 C10 130.86(13) ?
O1 C10 C9 127.50(13) ?
O1 C10 N5 120.86(13) ?
C9 C10 N5 111.62(12) ?
N4 C11 O2 120.40(12) ?
N4 C11 N5 127.08(12) ?
O2 C11 N5 112.52(12) ?
O2 C12 H12A 109.5 ?
O2 C12 H12B 109.5 ?
H12A C12 H12B 109.5 ?
O2 C12 H12C 109.5 ?
H12A C12 H12C 109.5 ?
H12B C12 H12C 109.5 ?
N5 C13 C14 111.94(15) ?
N5 C13 C15 112.16(15) ?
C14 C13 C15 114.52(16) ?
N5 C13 H13 105.8 ?
C14 C13 H13 105.8 ?
C15 C13 H13 105.8 ?
C13 C14 H14A 109.5 ?
C13 C14 H14B 109.5 ?
H14A C14 H14B 109.5 ?
C13 C14 H14C 109.5 ?
H14A C14 H14C 109.5 ?
H14B C14 H14C 109.5 ?
C13 C15 H15A 109.5 ?
C13 C15 H15B 109.5 ?
H15A C15 H15B 109.5 ?
C13 C15 H15C 109.5 ?
H15A C15 H15C 109.5 ?
H15B C15 H15C 109.5 ?
C8 N1 N2 109.48(12) y
C8 N1 C7 128.93(13) ?
N2 N1 C7 121.55(13) ?
N3 N2 N1 108.57(12) ?
N2 N3 C9 107.77(12) ?
C11 N4 C8 111.65(12) ?
C11 N5 C10 121.68(12) y
C11 N5 C13 121.65(12) ?
C10 N5 C13 116.65(11) ?
C11 O2 C12 117.18(12) ?

loop_
_geom_bond_atom_site_label_1
_geom_bond_atom_site_label_2
_geom_bond_distance
_geom_bond_publ_flag
C1 C2 1.378(2) ?
C1 C6 1.383(2) ?
C1 H1 0.9300 ?
C2 C3 1.365(3) ?
C2 H2 0.9300 ?
C3 C4 1.375(3) ?
C3 H3 0.9300 ?
C4 C5 1.373(2) ?
C4 H4 0.9300 ?
C5 C6 1.381(2) ?
C5 H5 0.9300 ?
C6 C7 1.507(2) ?
C7 N1 1.4491(19) ?
C7 H7A 0.9700 ?
C7 H7B 0.9700 ?
C8 N1 1.3432(18) y
C8 N4 1.3568(17) y
C8 C9 1.367(2) y
C9 N3 1.3711(18) y
C9 C10 1.422(2) y
C10 O1 1.2198(16) ?
C10 N5 1.4267(17) y
C11 N4 1.2978(18) y
C11 O2 1.3235(16) ?
C11 N5 1.3772(17) y
C12 O2 1.4512(17) ?
C12 H12A 0.9600 ?
C12 H12B 0.9600 ?
C12 H12C 0.9600 ?
C13 N5 1.4912(19) ?
C13 C14 1.518(3) ?
C13 C15 1.525(3) ?
C13 H13 0.9800 ?
C14 H14A 0.9600 ?
C14 H14B 0.9600 ?
C14 H14C 0.9600 ?
C15 H15A 0.9600 ?
C15 H15B 0.9600 ?
C15 H15C 0.9600 ?
N1 N2 1.3674(18) y
N2 N3 1.2982(18) y

loop_
_geom_hbond_atom_site_label_D
_geom_hbond_atom_site_label_H
_geom_hbond_atom_site_label_A
_geom_hbond_site_symmetry_A
_geom_hbond_distance_DH
_geom_hbond_distance_HA
_geom_hbond_distance_DA
_geom_hbond_angle_DHA
_geom_hbond_publ_flag
C1 H1 N1 . 0.93 2.52 2.866(2) 102 no
C15 H15A O2 . 0.96 2.36 2.846(2) 111 y
C14 H14C O2 . 0.96 2.44 2.961(2) 114 y
C12 H12B O1 1_565 0.96 2.50 3.4322(19) 164 y
C1 H1 O1 2_667 0.93 2.40 3.2481(19) 152 y

loop_
_geom_torsion_atom_site_label_1
_geom_torsion_atom_site_label_2
_geom_torsion_atom_site_label_3
_geom_torsion_atom_site_label_4
_geom_torsion
_geom_torsion_publ_flag
C6 C1 C2 C3 0.4(3) ?
C1 C2 C3 C4 -0.6(3) ?
C2 C3 C4 C5 0.9(3) ?
C3 C4 C5 C6 -1.0(3) ?
C4 C5 C6 C1 0.8(2) ?
C4 C5 C6 C7 -178.34(16) ?
C2 C1 C6 C5 -0.5(2) ?
C2 C1 C6 C7 178.63(15) ?
C5 C6 C7 N1 -177.72(14) ?
C1 C6 C7 N1 3.2(2) ?
N1 C8 C9 N3 0.51(16) ?
N4 C8 C9 N3 179.92(13) y
N1 C8 C9 C10 -174.77(12) ?
N4 C8 C9 C10 4.6(2) ?
C8 C9 C10 O1 175.96(14) ?
N3 C9 C10 O1 1.9(3) ?
C8 C9 C10 N5 -2.47(19) ?
N3 C9 C10 N5 -176.57(13) ?
N4 C8 N1 N2 -179.89(13) ?
C9 C8 N1 N2 -0.47(15) ?
N4 C8 N1 C7 -2.3(2) ?
C9 C8 N1 C7 177.12(14) ?
C6 C7 N1 C8 92.87(18) ?
C6 C7 N1 N2 -89.79(17) ?
C8 N1 N2 N3 0.26(16) ?
C7 N1 N2 N3 -177.54(13) ?
N1 N2 N3 C9 0.07(16) ?
C8 C9 N3 N2 -0.37(16) ?
C10 C9 N3 N2 174.22(15) ?
O2 C11 N4 C8 177.85(12) ?
N5 C11 N4 C8 -1.8(2) ?
N1 C8 N4 C11 176.90(13) ?
C9 C8 N4 C11 -2.4(2) ?
N4 C11 N5 C10 3.5(2) ?
O2 C11 N5 C10 -176.11(11) ?
N4 C11 N5 C13 -174.93(14) ?
O2 C11 N5 C13 5.44(19) ?
O1 C10 N5 C11 -179.63(13) ?
C9 C10 N5 C11 -1.09(19) ?
O1 C10 N5 C13 -1.1(2) ?
C9 C10 N5 C13 177.44(13) ?
C14 C13 N5 C11 -71.65(19) ?
C15 C13 N5 C11 58.7(2) ?
C14 C13 N5 C10 109.83(16) ?
C15 C13 N5 C10 -119.85(15) ?
N4 C11 O2 C12 0.63(19) ?
N5 C11 O2 C12 -179.71(11) ?

loop_
_cod_related_entry_id
_cod_related_entry_database
_cod_related_entry_code
1 ChemSpider 21128433
